data_2103537
loop_
_publ_author_name
'Pavlovska, A.'
'Werner, S.'
'Maximov, B.'
'Mill, B.'

_publ_section_title
;
 Pressure-induced phase transitions of piezoelectric single crystals
 from the langasite family: La~3~Nb~0.5~Ga~5.5~O~14~ and
 La~3~Ta~0.5~Ga~5.5~O~14~
;
_journal_issue 6
_journal_name_full 'Acta Crystallographica Section B'
_journal_page_first 939
_journal_page_last 947
_journal_paper_doi 10.1107/S0108768102010273
_journal_volume 58
_journal_year 2002
_chemical_formula_sum 'Ga5.54 La3 O14 Ta0.46'
_chemical_formula_weight 1110.22
_chemical_name_systematic ?
_space_group_IT_number 150
_symmetry_space_group_name_Hall 'P 3 2"'
_symmetry_space_group_name_H-M 'P 3 2 1'
_atom_sites_solution_hydrogens geom
_atom_sites_solution_primary direct
_atom_sites_solution_secondary difmap
_audit_creation_method SHELXL-97
_cell_angle_alpha 90.00
_cell_angle_beta 90.00
_cell_angle_gamma 120.00
_cell_formula_units_Z 1
_cell_length_a 8.089
_cell_length_b 8.089
_cell_length_c 5.064
_cell_measurement_temperature 293(2)
_cell_volume 287.0
_computing_structure_refinement 'SHELXL-97 (Sheldrick, 1997)'
_computing_structure_solution 'SHELXS-97 (Sheldrick, 1990)'
_diffrn_ambient_pressure 6.64E+6
_diffrn_ambient_temperature 293(2)
_diffrn_measured_fraction_theta_full 0.599
_diffrn_measured_fraction_theta_max 0.599
_diffrn_radiation_monochromator graphite
_diffrn_radiation_source 'fine-focus sealed tube'
_diffrn_radiation_type MoK\a
_diffrn_radiation_wavelength 0.71073
_diffrn_reflns_av_R_equivalents 0.0696
_diffrn_reflns_av_sigmaI/netI 0.0425
_diffrn_reflns_limit_h_max 12
_diffrn_reflns_limit_h_min -12
_diffrn_reflns_limit_k_max 10
_diffrn_reflns_limit_k_min -10
_diffrn_reflns_limit_l_max 4
_diffrn_reflns_limit_l_min -4
_diffrn_reflns_number 1685
_diffrn_reflns_theta_full 31.98
_diffrn_reflns_theta_max 31.98
_diffrn_reflns_theta_min 2.91
_exptl_absorpt_coefficient_mu 28.132
_exptl_crystal_density_diffrn 6.424
_exptl_crystal_density_method 'not measured'
_exptl_crystal_F_000 488
_refine_diff_density_max 1.702
_refine_diff_density_min -1.411
_refine_diff_density_rms 0.423
_refine_ls_abs_structure_details 'Flack H D (1983), Acta Cryst. A39, 876-881'
_refine_ls_abs_structure_Flack -0.08(5)
_refine_ls_extinction_coef 0.153(14)
_refine_ls_extinction_expression Fc^*^=kFc[1+0.001xFc^2^\l^3^/sin(2\q)]^-1/4^
_refine_ls_extinction_method SHELXL
_refine_ls_goodness_of_fit_ref 1.016
_refine_ls_hydrogen_treatment mixed
_refine_ls_matrix_type full
_refine_ls_number_parameters 28
_refine_ls_number_reflns 427
_refine_ls_number_restraints 0
_refine_ls_restrained_S_all 1.016
_refine_ls_R_factor_all 0.0398
_refine_ls_R_factor_gt 0.0391
_refine_ls_shift/su_max 0.763
_refine_ls_shift/su_mean 0.027
_refine_ls_structure_factor_coef Fsqd
_refine_ls_weighting_details 'calc w=1/[\s^2^(Fo^2^)+(0.1000P)^2^+0.0000P] where P=(Fo^2^+2Fc^2^)/3'
_refine_ls_weighting_scheme calc
_refine_ls_wR_factor_gt 0.1060
_refine_ls_wR_factor_ref 0.1075
_reflns_number_gt 424
_reflns_number_total 427
_reflns_threshold_expression >2sigma(I)
_cod_data_source_file sn0021-6.64cad4.cif
_cod_data_source_block 6.64cad4
_cod_depositor_comments
;
The _diffrn_ambient_pressure was taken from the original data block
header, after comparison with the paper text and supplementary
material.

Saulius Gra\<zulis
;
_cod_database_code 2103537

loop_
_symmetry_equiv_pos_as_xyz
'x, y, z'
'y, x, -z'
'-y, x-y, z'
'-x+y, -x, z'
'-x, -x+y, -z'
'x-y, -y, -z'

loop_
_atom_site_label
_atom_site_type_symbol
_atom_site_fract_x
_atom_site_fract_y
_atom_site_fract_z
_atom_site_U_iso_or_equiv
_atom_site_adp_type
_atom_site_occupancy
_atom_site_symmetry_multiplicity
_atom_site_calc_flag
_atom_site_refinement_flags
La La -0.42909(11) 0.0000 0.0000 0.0142(4) Uani 1 2 d S
Ga1 Ga 0.0000 0.0000 0.0000 0.0145(6) Uani 0.50 6 d SP
Ta Ta 0.0000 0.0000 0.0000 0.0145(6) Uani 0.50 6 d SP
Ga2 Ga -0.6667 -0.3333 0.4706(7) 0.0127(7) Uani 1 3 d S
Ga3 Ga -0.7650(2) 0.0000 -0.5000 0.0156(6) Uani 1 2 d S
O1 O -0.3333 0.3333 0.168(4) 0.019(3) Uiso 1 3 d S
O2 O -0.4562(15) -0.3047(16) 0.296(3) 0.026(2) Uiso 1 1 d .
O3 O -0.2207(14) -0.0734(15) -0.244(2) 0.020(2) Uiso 1 1 d .

loop_
_atom_site_aniso_label
_atom_site_aniso_U_11
_atom_site_aniso_U_22
_atom_site_aniso_U_33
_atom_site_aniso_U_23
_atom_site_aniso_U_13
_atom_site_aniso_U_12
La 0.0163(4) 0.0141(5) 0.0115(9) 0.0002(4) 0.00010(18) 0.0070(2)
Ga1 0.0162(6) 0.0162(6) 0.0111(18) 0.000 0.000 0.0081(3)
Ta 0.0162(6) 0.0162(6) 0.0111(18) 0.000 0.000 0.0081(3)
Ga2 0.0190(8) 0.0190(8) 0.000(2) 0.000 0.000 0.0095(4)
Ga3 0.0160(7) 0.0188(9) 0.0129(19) 0.0047(7) 0.0023(3) 0.0094(4)

loop_
_atom_type_symbol
_atom_type_description
_atom_type_scat_dispersion_real
_atom_type_scat_dispersion_imag
_atom_type_scat_source
La La -0.2871 2.4523 'International Tables Vol C Tables 4.2.6.8 and 6.1.1.4'
Ta Ta -0.7052 6.5227 'International Tables Vol C Tables 4.2.6.8 and 6.1.1.4'
Ga Ga 0.2307 1.6083 'International Tables Vol C Tables 4.2.6.8 and 6.1.1.4'
O O 0.0106 0.0060 'International Tables Vol C Tables 4.2.6.8 and 6.1.1.4'

loop_
_geom_angle_atom_site_label_1
_geom_angle_atom_site_label_2
_geom_angle_atom_site_label_3
_geom_angle
_geom_angle_site_symmetry_1
_geom_angle_site_symmetry_3
O3 La O3 68.1(5) 6 .
O3 La O2 107.7(4) 6 3_455
O3 La O2 139.5(4) . 3_455
O3 La O2 139.5(4) 6 5_455
O3 La O2 107.7(4) . 5_455
O2 La O2 100.1(6) 3_455 5_455
O3 La O1 123.7(3) 6 2_455
O3 La O1 79.5(3) . 2_455
O2 La O1 70.1(5) 3_455 2_455
O2 La O1 93.0(4) 5_455 2_455
O3 La O1 79.5(3) 6 .
O3 La O1 123.7(3) . .
O2 La O1 93.0(4) 3_455 .
O2 La O1 70.1(5) 5_455 .
O1 La O1 154.01(9) 2_455 .
O3 La O2 65.6(4) 6 .
O3 La O2 79.2(4) . .
O2 La O2 63.9(5) 3_455 .
O2 La O2 154.88(18) 5_455 .
O1 La O2 64.0(5) 2_455 .
O1 La O2 126.9(5) . .
O3 La O2 79.2(4) 6 6
O3 La O2 65.6(4) . 6
O2 La O2 154.88(18) 3_455 6
O2 La O2 63.9(5) 5_455 6
O1 La O2 126.9(5) 2_455 6
O1 La O2 64.0(5) . 6
O2 La O2 137.6(4) . 6
O3 La Ga2 85.7(3) 6 .
O3 La Ga2 110.8(3) . .
O2 La Ga2 31.3(3) 3_455 .
O2 La Ga2 129.6(3) 5_455 .
O1 La Ga2 64.2(5) 2_455 .
O1 La Ga2 111.0(4) . .
O2 La Ga2 32.6(2) . .
O2 La Ga2 164.7(3) 6 .
O3 La Ga2 110.8(3) 6 2_565
O3 La Ga2 85.7(3) . 2_565
O2 La Ga2 129.6(3) 3_455 2_565
O2 La Ga2 31.3(3) 5_455 2_565
O1 La Ga2 111.0(4) 2_455 2_565
O1 La Ga2 64.2(5) . 2_565
O2 La Ga2 164.7(3) . 2_565
O2 La Ga2 32.6(2) 6 2_565
Ga2 La Ga2 160.49(3) . 2_565
O3 La Ga1 34.0(3) 6 .
O3 La Ga1 34.0(3) . .
O2 La Ga1 130.0(3) 3_455 .
O2 La Ga1 130.0(3) 5_455 .
O1 La Ga1 102.99(4) 2_455 .
O1 La Ga1 103.00(4) . .
O2 La Ga1 68.8(2) . .
O2 La Ga1 68.8(2) 6 .
Ga2 La Ga1 99.754(17) . .
Ga2 La Ga1 99.755(17) 2_565 .
O3 La Ta 34.0(3) 6 .
O3 La Ta 34.0(3) . .
O2 La Ta 130.0(3) 3_455 .
O2 La Ta 130.0(3) 5_455 .
O1 La Ta 102.99(4) 2_455 .
O1 La Ta 103.00(4) . .
O2 La Ta 68.8(2) . .
O2 La Ta 68.8(2) 6 .
Ga2 La Ta 99.754(17) . .
Ga2 La Ta 99.755(17) 2_565 .
Ga1 La Ta 0.0 . .
O3 Ga1 O3 83.9(6) 2 3
O3 Ga1 O3 107.1(6) 2 .
O3 Ga1 O3 85.9(4) 3 .
O3 Ga1 O3 85.9(4) 2 6
O3 Ga1 O3 162.8(6) 3 6
O3 Ga1 O3 83.9(6) . 6
O3 Ga1 O3 85.9(4) 2 5
O3 Ga1 O3 107.1(6) 3 5
O3 Ga1 O3 162.8(6) . 5
O3 Ga1 O3 85.9(4) 6 5
O3 Ga1 O3 162.8(6) 2 4
O3 Ga1 O3 85.9(4) 3 4
O3 Ga1 O3 85.9(4) . 4
O3 Ga1 O3 107.1(6) 6 4
O3 Ga1 O3 83.9(6) 5 4
O3 Ga1 La 42.0(3) 2 2
O3 Ga1 La 42.0(3) 3 2
O3 Ga1 La 98.6(3) . 2
O3 Ga1 La 126.5(3) 6 2
O3 Ga1 La 98.6(3) 5 2
O3 Ga1 La 126.5(3) 4 2
O3 Ga1 La 98.6(3) 2 .
O3 Ga1 La 126.5(3) 3 .
O3 Ga1 La 42.0(3) . .
O3 Ga1 La 42.0(3) 6 .
O3 Ga1 La 126.5(3) 5 .
O3 Ga1 La 98.6(3) 4 .
La Ga1 La 120.0 2 .
O3 Ga1 La 126.5(3) 2 4
O3 Ga1 La 98.6(3) 3 4
O3 Ga1 La 126.5(3) . 4
O3 Ga1 La 98.6(3) 6 4
O3 Ga1 La 42.0(3) 5 4
O3 Ga1 La 42.0(3) 4 4
La Ga1 La 120.0 2 4
La Ga1 La 120.0 . 4
O3 Ta O3 83.9(6) 2 3
O3 Ta O3 107.1(6) 2 .
O3 Ta O3 85.9(4) 3 .
O3 Ta O3 85.9(4) 2 6
O3 Ta O3 162.8(6) 3 6
O3 Ta O3 83.9(6) . 6
O3 Ta O3 85.9(4) 2 5
O3 Ta O3 107.1(6) 3 5
O3 Ta O3 162.8(6) . 5
O3 Ta O3 85.9(4) 6 5
O3 Ta O3 162.8(6) 2 4
O3 Ta O3 85.9(4) 3 4
O3 Ta O3 85.9(4) . 4
O3 Ta O3 107.1(6) 6 4
O3 Ta O3 83.9(6) 5 4
O3 Ta Ga3 97.9(3) 2 4_445
O3 Ta Ga3 54.3(3) 3 4_445
O3 Ta Ga3 31.7(3) . 4_445
O3 Ta Ga3 113.8(3) 6 4_445
O3 Ta Ga3 160.1(3) 5 4_445
O3 Ta Ga3 87.3(3) 4 4_445
O3 Ta Ga3 31.7(3) 2 4_446
O3 Ta Ga3 113.8(3) 3 4_446
O3 Ta Ga3 97.9(3) . 4_446
O3 Ta Ga3 54.3(3) 6 4_446
O3 Ta Ga3 87.3(3) 5 4_446
O3 Ta Ga3 160.1(3) 4 4_446
Ga3 Ta Ga3 106.21(6) 4_445 4_446
O3 Ta Ga3 54.3(3) 2 1_656
O3 Ta Ga3 97.9(3) 3 1_656
O3 Ta Ga3 160.1(3) . 1_656
O3 Ta Ga3 87.3(3) 6 1_656
O3 Ta Ga3 31.7(3) 5 1_656
O3 Ta Ga3 113.8(3) 4 1_656
Ga3 Ta Ga3 145.06(2) 4_445 1_656
Ga3 Ta Ga3 62.66(4) 4_446 1_656
O3 Ta Ga3 113.8(3) 2 1_655
O3 Ta Ga3 31.7(3) 3 1_655
O3 Ta Ga3 87.3(3) . 1_655
O3 Ta Ga3 160.1(3) 6 1_655
O3 Ta Ga3 97.9(3) 5 1_655
O3 Ta Ga3 54.3(3) 4 1_655
Ga3 Ta Ga3 62.66(4) 4_445 1_655
Ga3 Ta Ga3 145.06(2) 4_446 1_655
Ga3 Ta Ga3 106.21(6) 1_656 1_655
O3 Ta Ga3 87.3(3) 2 2_565
O3 Ta Ga3 160.1(3) 3 2_565
O3 Ta Ga3 113.8(3) . 2_565
O3 Ta Ga3 31.7(3) 6 2_565
O3 Ta Ga3 54.3(3) 5 2_565
O3 Ta Ga3 97.9(3) 4 2_565
Ga3 Ta Ga3 145.06(2) 4_445 2_565
Ga3 Ta Ga3 62.66(4) 4_446 2_565
Ga3 Ta Ga3 62.66(4) 1_656 2_565
Ga3 Ta Ga3 145.06(2) 1_655 2_565
O3 Ta Ga3 160.1(3) 2 2_564
O3 Ta Ga3 87.3(3) 3 2_564
O3 Ta Ga3 54.3(3) . 2_564
O3 Ta Ga3 97.9(3) 6 2_564
O3 Ta Ga3 113.8(3) 5 2_564
O3 Ta Ga3 31.7(3) 4 2_564
Ga3 Ta Ga3 62.66(4) 4_445 2_564
Ga3 Ta Ga3 145.06(2) 4_446 2_564
Ga3 Ta Ga3 145.06(2) 1_656 2_564
Ga3 Ta Ga3 62.66(4) 1_655 2_564
Ga3 Ta Ga3 106.20(6) 2_565 2_564
O2 Ga2 O2 98.6(6) 4_445 3_455
O2 Ga2 O2 98.6(6) 4_445 .
O2 Ga2 O2 98.6(6) 3_455 .
O2 Ga2 O1 118.9(5) 4_445 2_456
O2 Ga2 O1 118.9(5) 3_455 2_456
O2 Ga2 O1 118.9(5) . 2_456
O2 Ga2 La 43.0(4) 4_445 2_455
O2 Ga2 La 55.8(4) 3_455 2_455
O2 Ga2 La 105.9(5) . 2_455
O1 Ga2 La 134.75(4) 2_456 2_455
O2 Ga2 La 55.8(4) 4_445 4_445
O2 Ga2 La 105.9(5) 3_455 4_445
O2 Ga2 La 43.0(4) . 4_445
O1 Ga2 La 134.74(4) 2_456 4_445
La Ga2 La 75.92(6) 2_455 4_445
O2 Ga2 La 105.9(5) 4_445 .
O2 Ga2 La 43.0(4) 3_455 .
O2 Ga2 La 55.8(4) . .
O1 Ga2 La 134.74(4) 2_456 .
La Ga2 La 75.92(6) 2_455 .
La Ga2 La 75.92(6) 4_445 .
O2 Ga2 La 98.6(5) 4_445 4_446
O2 Ga2 La 159.5(5) 3_455 4_446
O2 Ga2 La 89.5(4) . 4_446
O1 Ga2 La 41.89(4) 2_456 4_446
La Ga2 La 139.567(7) 2_455 4_446
La Ga2 La 92.856(7) 4_445 4_446
La Ga2 La 139.566(7) . 4_446
O2 Ga2 La 89.5(4) 4_445 2_456
O2 Ga2 La 98.6(5) 3_455 2_456
O2 Ga2 La 159.5(5) . 2_456
O1 Ga2 La 41.89(4) 2_456 2_456
La Ga2 La 92.855(7) 2_455 2_456
La Ga2 La 139.567(7) 4_445 2_456
La Ga2 La 139.566(7) . 2_456
La Ga2 La 70.65(6) 4_446 2_456
O2 Ga2 La 159.5(5) 4_445 1_556
O2 Ga2 La 89.5(4) 3_455 1_556
O2 Ga2 La 98.6(5) . 1_556
O1 Ga2 La 41.89(4) 2_456 1_556
La Ga2 La 139.566(7) 2_455 1_556
La Ga2 La 139.566(7) 4_445 1_556
La Ga2 La 92.855(7) . 1_556
La Ga2 La 70.65(6) 4_446 1_556
La Ga2 La 70.65(6) 2_456 1_556
O3 Ga3 O3 133.5(6) 3_455 5_454
O3 Ga3 O2 108.4(5) 3_455 3_454
O3 Ga3 O2 100.1(6) 5_454 3_454
O3 Ga3 O2 100.1(6) 3_455 5_455
O3 Ga3 O2 108.4(5) 5_454 5_455
O2 Ga3 O2 103.0(7) 3_454 5_455
O3 Ga3 Ta 109.8(3) 3_455 1_454
O3 Ga3 Ta 35.7(3) 5_454 1_454
O2 Ga3 Ta 86.4(4) 3_454 1_454
O2 Ga3 Ta 144.1(4) 5_455 1_454
O3 Ga3 Ta 35.7(3) 3_455 1_455
O3 Ga3 Ta 109.8(3) 5_454 1_455
O2 Ga3 Ta 144.1(4) 3_454 1_455
O2 Ga3 Ta 86.4(4) 5_455 1_455
Ta Ga3 Ta 106.20(6) 1_454 1_455
Ga2 O1 La 109.5(5) 2_566 .
Ga2 O1 La 109.5(5) 2_566 4_455
La O1 La 109.5(5) . 4_455
Ga2 O1 La 109.5(5) 2_566 2_565
La O1 La 109.5(5) . 2_565
La O1 La 109.5(5) 4_455 2_565
Ga2 O2 Ga3 117.2(9) . 4_446
Ga2 O2 La 105.7(5) . 4_445
Ga3 O2 La 119.5(5) 4_446 4_445
Ga2 O2 La 91.6(4) . .
Ga3 O2 La 112.6(5) 4_446 .
La O2 La 106.2(5) 4_445 .
Ga3 O3 Ta 112.5(4) 4_445 .
Ga3 O3 Ga1 112.5(4) 4_445 .
Ta O3 Ga1 0.0 . .
Ga3 O3 La 138.9(5) 4_445 .
Ta O3 La 104.0(5) . .
Ga1 O3 La 104.0(5) . .

loop_
_geom_bond_atom_site_label_1
_geom_bond_atom_site_label_2
_geom_bond_distance
_geom_bond_site_symmetry_2
La O3 2.392(9) 6
La O3 2.392(9) .
La O2 2.398(14) 3_455
La O2 2.398(14) 5_455
La O1 2.551(7) 2_455
La O1 2.551(7) .
La O2 2.800(11) .
La O2 2.800(11) 6
La Ga2 3.385(2) .
La Ga2 3.385(2) 2_565
La Ga1 3.4710(9) .
La Ta 3.4710(9) .
Ga1 O3 2.002(10) 2
Ga1 O3 2.002(10) 3
Ga1 O3 2.002(10) .
Ga1 O3 2.002(10) 6
Ga1 O3 2.002(10) 5
Ga1 O3 2.002(10) 4
Ga1 La 3.4710(9) 2
Ga1 La 3.4710(9) 4
Ta O3 2.002(10) 2
Ta O3 2.002(10) 3
Ta O3 2.002(10) .
Ta O3 2.002(10) 6
Ta O3 2.002(10) 5
Ta O3 2.002(10) 4
Ta Ga3 3.1662(11) 4_445
Ta Ga3 3.1662(11) 4_446
Ta Ga3 3.1662(11) 1_656
Ta Ga3 3.1662(11) 1_655
Ta Ga3 3.1662(11) 2_565
Ta Ga3 3.1662(11) 2_564
Ga2 O2 1.826(12) 4_445
Ga2 O2 1.826(12) 3_455
Ga2 O2 1.826(12) .
Ga2 O1 1.83(2) 2_456
Ga2 La 3.385(2) 2_455
Ga2 La 3.385(2) 4_445
Ga2 La 3.601(3) 4_446
Ga2 La 3.601(3) 2_456
Ga2 La 3.601(3) 1_556
Ga3 O3 1.803(10) 3_455
Ga3 O3 1.803(10) 5_454
Ga3 O2 1.890(13) 3_454
Ga3 O2 1.890(13) 5_455
Ga3 Ta 3.1662(11) 1_454
Ga3 Ta 3.1662(11) 1_455
O1 Ga2 1.83(2) 2_566
O1 La 2.551(7) 4_455
O1 La 2.551(7) 2_565
O2 Ga3 1.890(13) 4_446
O2 La 2.398(14) 4_445
O3 Ga3 1.803(10) 4_445
